data_7046859
loop_
_publ_author_name
'Bu\&s, Florenz'
'Rotering, Philipp'
'M\"uck-Lichtenfeld, Christian'
'Dielmann, Fabian'

_publ_section_title
;
 Crystalline, room-temperature stable phosphine-SO<sub>2</sub> adducts:
 generation of sulfur monoxide from sulfur dioxide.
;
_journal_issue 31
_journal_name_full 'Dalton transactions (Cambridge, England : 2003)'
_journal_page_first 10420
_journal_page_last 10424
_journal_paper_doi 10.1039/c8dt01484a
_journal_volume 47
_journal_year 2018
_chemical_formula_moiety 'C17 H34 N3 O3 P S'
_chemical_formula_sum 'C17 H34 N3 O3 P S'
_chemical_formula_weight 391.50
_space_group_crystal_system orthorhombic
_space_group_IT_number 19
_space_group_name_Hall 'P 2ac 2ab'
_space_group_name_H-M_alt 'P 21 21 21'
_symmetry_space_group_name_Hall 'P 2ac 2ab'
_symmetry_space_group_name_H-M 'P 21 21 21'
_atom_sites_solution_hydrogens geom
_atom_sites_solution_primary iterative
_audit_creation_date 2017-12-04
_audit_creation_method
;
Olex2 1.2
(compiled 2017.08.10 svn.r3458 for OlexSys, GUI svn.r5381)
;
_audit_update_record
;
2018-04-15 deposited with the CCDC.
2018-06-21 downloaded from the CCDC.
;
_cell_angle_alpha 90
_cell_angle_beta 90
_cell_angle_gamma 90
_cell_formula_units_Z 4
_cell_length_a 9.35040(10)
_cell_length_b 9.84690(10)
_cell_length_c 22.5631(3)
_cell_measurement_reflns_used 9945
_cell_measurement_temperature 100(2)
_cell_measurement_theta_max 30.486
_cell_measurement_theta_min 2.256
_cell_volume 2077.44(4)
_computing_cell_refinement 'SAINT v8.37A (Bruker, 2015)'
_computing_data_collection 'Bruker APEX2'
_computing_data_reduction 'SAINT v8.37A (Bruker, 2015)'
_computing_molecular_graphics 'Olex2 (Dolomanov et al., 2009)'
_computing_publication_material 'Olex2 (Dolomanov et al., 2009)'
_computing_structure_refinement 'ShelXL (Sheldrick, 2015)'
_computing_structure_solution
;
Superflip (Palatinus & Chapuis, 2007;Palatinus & van der Lee, 2008;
Palatinus et al., 2012)
;
_diffrn_ambient_temperature 100
_diffrn_measured_fraction_theta_full 0.999
_diffrn_measured_fraction_theta_max 0.999
_diffrn_measurement_device_type 'Bruker APEX-II CCD'
_diffrn_measurement_method '\f and \w scans'
_diffrn_radiation_type MoK\a
_diffrn_radiation_wavelength 0.71073
_diffrn_reflns_av_R_equivalents 0.0241
_diffrn_reflns_av_unetI/netI 0.0157
_diffrn_reflns_Laue_measured_fraction_full 0.999
_diffrn_reflns_Laue_measured_fraction_max 0.999
_diffrn_reflns_limit_h_max 13
_diffrn_reflns_limit_h_min -13
_diffrn_reflns_limit_k_max 14
_diffrn_reflns_limit_k_min -14
_diffrn_reflns_limit_l_max 32
_diffrn_reflns_limit_l_min -32
_diffrn_reflns_number 37810
_diffrn_reflns_point_group_measured_fraction_full 0.999
_diffrn_reflns_point_group_measured_fraction_max 0.999
_diffrn_reflns_theta_full 25.242
_diffrn_reflns_theta_max 30.486
_diffrn_reflns_theta_min 1.805
_diffrn_standards_number 0
_exptl_absorpt_coefficient_mu 0.253
_exptl_absorpt_correction_T_max 1.0000
_exptl_absorpt_correction_T_min 0.9030
_exptl_absorpt_correction_type multi-scan
_exptl_absorpt_process_details
'SADABS-2016/2 (Bruker,2016/2) was used for absorption correction. wR2(int) was 0.1064 before and 0.0410 after correction. The Ratio of minimum to maximum transmission is 0.9030. The \l/2 correction factor is Not present.'
_exptl_crystal_colour colourless
_exptl_crystal_colour_primary colourless
_exptl_crystal_density_diffrn 1.252
_exptl_crystal_description block
_exptl_crystal_F_000 848
_exptl_crystal_size_max 0.57
_exptl_crystal_size_mid 0.27
_exptl_crystal_size_min 0.21
_refine_diff_density_max 0.332
_refine_diff_density_min -0.219
_refine_diff_density_rms 0.041
_refine_ls_abs_structure_details
;
 Flack x determined using 2696 quotients [(I+)-(I-)]/[(I+)+(I-)]
 (Parsons and Flack (2004), Acta Cryst. A60, s61).
;
_refine_ls_abs_structure_Flack -0.002(10)
_refine_ls_extinction_method none
_refine_ls_goodness_of_fit_ref 1.097
_refine_ls_hydrogen_treatment constr
_refine_ls_matrix_type full
_refine_ls_number_parameters 236
_refine_ls_number_reflns 6329
_refine_ls_number_restraints 0
_refine_ls_restrained_S_all 1.097
_refine_ls_R_factor_all 0.0223
_refine_ls_R_factor_gt 0.0219
_refine_ls_shift/su_max 0.001
_refine_ls_shift/su_mean 0.000
_refine_ls_structure_factor_coef Fsqd
_refine_ls_weighting_details 'w=1/[\s^2^(Fo^2^)+(0.0327P)^2^+0.3504P] where P=(Fo^2^+2Fc^2^)/3'
_refine_ls_weighting_scheme calc
_refine_ls_wR_factor_gt 0.0607
_refine_ls_wR_factor_ref 0.0610
_reflns_Friedel_coverage 0.773
_reflns_Friedel_fraction_full 1.000
_reflns_Friedel_fraction_max 0.999
_reflns_number_gt 6212
_reflns_number_total 6329
_reflns_threshold_expression 'I > 2\s(I)'
_cod_data_source_file c8dt01484a2.cif
_cod_data_source_block p212121
_cod_depositor_comments 'Adding full bibliography for 7046856--7046859.cif.'
_cod_database_code 7046859
_shelxl_version_number 2013-4
_shelx_space_group_comment
;
The symmetry employed for this shelxl refinement is uniquely defined
by the following loop, which should always be used as a source of
symmetry information in preference to the above space-group names.
They are only intended as comments.
;
_shelx_estimated_absorpt_t_max 0.949
_shelx_estimated_absorpt_t_min 0.869
_olex2_refinement_description
;
1. Fixed Uiso
 At 1.2 times of:
  All C(H) groups
 At 1.5 times of:
  All C(H,H,H) groups
2.a Ternary CH refined with riding coordinates:
 C6(H6), C9(H9), C12(H12), C15(H15)
2.b Idealised Me refined as rotating group:
 C4(H4A,H4B,H4C), C5(H5A,H5B,H5C), C7(H7A,H7B,H7C), C8(H8A,H8B,H8C), C10(H10A,
 H10B,H10C), C11(H11A,H11B,H11C), C13(H13A,H13B,H13C), C14(H14A,H14B,H14C),
 C16(H16A,H16B,H16C), C17(H17A,H17B,H17C)
;
_olex2_submission_special_instructions 'No special instructions were received'

loop_
_space_group_symop_operation_xyz
'x, y, z'
'-x+1/2, -y, z+1/2'
'x+1/2, -y+1/2, -z'
'-x, y+1/2, -z+1/2'

loop_
_atom_site_label
_atom_site_type_symbol
_atom_site_fract_x
_atom_site_fract_y
_atom_site_fract_z
_atom_site_U_iso_or_equiv
_atom_site_adp_type
_atom_site_occupancy
_atom_site_site_symmetry_order
_atom_site_calc_flag
_atom_site_refinement_flags_posn
S1 S 0.79770(3) 0.86471(3) 0.65674(2) 0.01279(6) Uani 1 1 d .
P1 P 0.80732(3) 0.65925(3) 0.69261(2) 0.01020(6) Uani 1 1 d .
O1 O 0.71311(12) 0.93742(10) 0.70042(5) 0.0212(2) Uani 1 1 d .
O2 O 0.94449(11) 0.91134(10) 0.65174(5) 0.01851(19) Uani 1 1 d .
O3 O 0.72664(11) 0.84405(11) 0.60013(4) 0.0195(2) Uani 1 1 d .
N1 N 0.83059(12) 0.54173(11) 0.64591(5) 0.0129(2) Uani 1 1 d .
N2 N 0.88484(12) 0.57401(11) 0.54250(5) 0.01244(19) Uani 1 1 d .
N3 N 0.71214(12) 0.43282(10) 0.56512(5) 0.01249(19) Uani 1 1 d .
C1 C 0.80739(14) 0.52274(12) 0.58835(5) 0.0113(2) Uani 1 1 d .
C2 C 0.83861(14) 0.51335(13) 0.48957(5) 0.0140(2) Uani 1 1 d .
C3 C 0.73179(14) 0.42617(13) 0.50358(6) 0.0145(2) Uani 1 1 d .
C4 C 0.89199(16) 0.55150(16) 0.42969(6) 0.0203(3) Uani 1 1 d .
H4A H 0.8511 0.6392 0.4181 0.030 Uiso 1 1 calc GR
H4B H 0.8635 0.4820 0.4009 0.030 Uiso 1 1 calc GR
H4C H 0.9965 0.5584 0.4306 0.030 Uiso 1 1 calc GR
C5 C 0.63802(16) 0.34714(16) 0.46264(6) 0.0215(3) Uani 1 1 d .
H5A H 0.6327 0.2526 0.4761 0.032 Uiso 1 1 calc GR
H5B H 0.6779 0.3501 0.4225 0.032 Uiso 1 1 calc GR
H5C H 0.5419 0.3868 0.4625 0.032 Uiso 1 1 calc GR
C6 C 1.01116(13) 0.66077(14) 0.55228(5) 0.0136(2) Uani 1 1 d .
H6 H 1.0051 0.6939 0.5941 0.016 Uiso 1 1 calc R
C7 C 1.14712(15) 0.57583(15) 0.54803(7) 0.0197(3) Uani 1 1 d .
H7A H 1.1382 0.4958 0.5736 0.030 Uiso 1 1 calc GR
H7B H 1.2291 0.6303 0.5609 0.030 Uiso 1 1 calc GR
H7C H 1.1614 0.5468 0.5069 0.030 Uiso 1 1 calc GR
C8 C 1.01308(16) 0.78631(15) 0.51303(6) 0.0193(3) Uani 1 1 d .
H8A H 1.0367 0.7600 0.4723 0.029 Uiso 1 1 calc GR
H8B H 1.0851 0.8503 0.5277 0.029 Uiso 1 1 calc GR
H8C H 0.9187 0.8296 0.5138 0.029 Uiso 1 1 calc GR
C9 C 0.62481(14) 0.34338(14) 0.60279(6) 0.0164(2) Uani 1 1 d .
H9 H 0.6329 0.3789 0.6442 0.020 Uiso 1 1 calc R
C10 C 0.46649(15) 0.34739(18) 0.58655(7) 0.0248(3) Uani 1 1 d .
H10A H 0.4376 0.4415 0.5791 0.037 Uiso 1 1 calc GR
H10B H 0.4099 0.3102 0.6193 0.037 Uiso 1 1 calc GR
H10C H 0.4503 0.2931 0.5508 0.037 Uiso 1 1 calc GR
C11 C 0.6859(2) 0.19995(15) 0.60334(8) 0.0269(3) Uani 1 1 d .
H11A H 0.6724 0.1582 0.5643 0.040 Uiso 1 1 calc GR
H11B H 0.6365 0.1458 0.6335 0.040 Uiso 1 1 calc GR
H11C H 0.7883 0.2037 0.6126 0.040 Uiso 1 1 calc GR
C12 C 0.63884(14) 0.64145(16) 0.73315(6) 0.0180(2) Uani 1 1 d .
H12 H 0.6329 0.7171 0.7626 0.022 Uiso 1 1 calc R
C13 C 0.51052(14) 0.65344(17) 0.69128(7) 0.0238(3) Uani 1 1 d .
H13A H 0.5079 0.7449 0.6742 0.036 Uiso 1 1 calc GR
H13B H 0.4221 0.6368 0.7134 0.036 Uiso 1 1 calc GR
H13C H 0.5195 0.5863 0.6594 0.036 Uiso 1 1 calc GR
C14 C 0.63785(19) 0.50678(18) 0.76736(7) 0.0260(3) Uani 1 1 d .
H14A H 0.6552 0.4316 0.7398 0.039 Uiso 1 1 calc GR
H14B H 0.5446 0.4945 0.7865 0.039 Uiso 1 1 calc GR
H14C H 0.7131 0.5082 0.7976 0.039 Uiso 1 1 calc GR
C15 C 0.95147(14) 0.65159(15) 0.74654(6) 0.0154(2) Uani 1 1 d .
H15 H 0.9459 0.5603 0.7658 0.018 Uiso 1 1 calc R
C16 C 1.09908(14) 0.66176(16) 0.71792(6) 0.0206(3) Uani 1 1 d .
H16A H 1.1069 0.5946 0.6860 0.031 Uiso 1 1 calc GR
H16B H 1.1728 0.6442 0.7478 0.031 Uiso 1 1 calc GR
H16C H 1.1123 0.7531 0.7015 0.031 Uiso 1 1 calc GR
C17 C 0.93218(18) 0.75755(17) 0.79582(6) 0.0235(3) Uani 1 1 d .
H17A H 0.9339 0.8488 0.7785 0.035 Uiso 1 1 calc GR
H17B H 1.0100 0.7487 0.8247 0.035 Uiso 1 1 calc GR
H17C H 0.8403 0.7427 0.8157 0.035 Uiso 1 1 calc GR

loop_
_atom_site_aniso_label
_atom_site_aniso_U_11
_atom_site_aniso_U_22
_atom_site_aniso_U_33
_atom_site_aniso_U_23
_atom_site_aniso_U_13
_atom_site_aniso_U_12
S1 0.01523(13) 0.01068(12) 0.01247(12) -0.00022(9) -0.00236(11) 0.00218(10)
P1 0.01016(12) 0.01069(13) 0.00975(12) -0.00026(10) 0.00018(10) -0.00018(11)
O1 0.0260(5) 0.0167(4) 0.0210(5) -0.0036(4) 0.0026(4) 0.0069(4)
O2 0.0191(5) 0.0148(4) 0.0216(5) 0.0012(4) -0.0019(4) -0.0032(3)
O3 0.0227(5) 0.0209(5) 0.0151(4) 0.0014(4) -0.0074(3) 0.0025(4)
N1 0.0162(5) 0.0104(4) 0.0122(4) -0.0010(3) 0.0002(4) -0.0007(4)
N2 0.0127(5) 0.0127(5) 0.0120(4) -0.0013(4) 0.0020(4) -0.0012(4)
N3 0.0135(5) 0.0103(4) 0.0137(4) -0.0010(3) -0.0003(4) -0.0017(4)
C1 0.0110(5) 0.0090(4) 0.0138(5) -0.0004(4) 0.0011(4) -0.0004(4)
C2 0.0155(6) 0.0145(5) 0.0121(5) -0.0028(4) 0.0004(4) 0.0026(4)
C3 0.0166(6) 0.0133(5) 0.0135(5) -0.0035(4) -0.0023(4) 0.0017(4)
C4 0.0231(7) 0.0252(7) 0.0126(5) -0.0008(5) 0.0035(5) 0.0008(5)
C5 0.0233(6) 0.0210(6) 0.0202(6) -0.0070(5) -0.0053(5) -0.0022(6)
C6 0.0118(5) 0.0126(5) 0.0164(5) -0.0002(4) 0.0021(4) -0.0024(4)
C7 0.0142(6) 0.0196(6) 0.0254(7) -0.0012(5) 0.0032(5) 0.0014(5)
C8 0.0206(6) 0.0156(6) 0.0216(6) 0.0036(5) 0.0049(5) -0.0026(5)
C9 0.0165(5) 0.0136(6) 0.0192(6) 0.0020(5) -0.0011(4) -0.0054(5)
C10 0.0155(6) 0.0275(7) 0.0313(7) -0.0009(6) 0.0006(5) -0.0069(6)
C11 0.0313(8) 0.0133(6) 0.0360(8) 0.0057(5) -0.0104(7) -0.0035(6)
C12 0.0155(6) 0.0224(6) 0.0161(5) -0.0026(5) 0.0054(4) -0.0020(5)
C13 0.0123(5) 0.0269(7) 0.0322(7) -0.0047(6) 0.0018(5) 0.0003(5)
C14 0.0283(8) 0.0303(8) 0.0196(6) 0.0048(6) 0.0083(6) -0.0079(6)
C15 0.0157(5) 0.0174(6) 0.0129(5) 0.0015(5) -0.0035(4) 0.0008(5)
C16 0.0137(5) 0.0247(7) 0.0235(6) 0.0038(6) -0.0044(5) 0.0009(5)
C17 0.0285(7) 0.0265(7) 0.0155(6) -0.0045(5) -0.0075(5) 0.0010(6)

loop_
_atom_type_symbol
_atom_type_description
_atom_type_scat_dispersion_real
_atom_type_scat_dispersion_imag
_atom_type_scat_source
C C 0.0033 0.0016 'International Tables Vol C Tables 4.2.6.8 and 6.1.1.4'
H H 0.0000 0.0000 'International Tables Vol C Tables 4.2.6.8 and 6.1.1.4'
N N 0.0061 0.0033 'International Tables Vol C Tables 4.2.6.8 and 6.1.1.4'
O O 0.0106 0.0060 'International Tables Vol C Tables 4.2.6.8 and 6.1.1.4'
P P 0.1023 0.0942 'International Tables Vol C Tables 4.2.6.8 and 6.1.1.4'
S S 0.1246 0.1234 'International Tables Vol C Tables 4.2.6.8 and 6.1.1.4'

loop_
_geom_angle_atom_site_label_1
_geom_angle_atom_site_label_2
_geom_angle_atom_site_label_3
_geom_angle
O1 S1 P1 103.18(4)
O1 S1 O3 114.59(6)
O2 S1 P1 106.45(4)
O2 S1 O1 114.31(7)
O2 S1 O3 114.08(6)
O3 S1 P1 102.42(5)
N1 P1 S1 115.95(4)
N1 P1 C12 112.44(6)
N1 P1 C15 108.30(6)
C12 P1 S1 103.81(5)
C15 P1 S1 108.52(5)
C15 P1 C12 107.44(6)
C1 N1 P1 137.03(10)
C1 N2 C2 108.98(10)
C1 N2 C6 121.87(10)
C2 N2 C6 128.36(10)
C1 N3 C3 109.03(10)
C1 N3 C9 122.03(10)
C3 N3 C9 128.08(11)
N1 C1 N2 127.13(12)
N1 C1 N3 125.05(11)
N2 C1 N3 107.29(10)
N2 C2 C4 124.17(12)
C3 C2 N2 107.35(11)
C3 C2 C4 128.25(12)
N3 C3 C5 124.08(12)
C2 C3 N3 107.35(11)
C2 C3 C5 128.25(12)
N2 C6 C7 109.92(11)
N2 C6 C8 113.16(11)
C8 C6 C7 113.55(11)
N3 C9 C10 112.60(11)
N3 C9 C11 110.57(12)
C11 C9 C10 112.95(12)
C13 C12 P1 111.01(9)
C13 C12 C14 111.85(13)
C14 C12 P1 109.84(11)
C16 C15 P1 112.61(9)
C16 C15 C17 111.58(12)
C17 C15 P1 111.68(10)

loop_
_geom_bond_atom_site_label_1
_geom_bond_atom_site_label_2
_geom_bond_distance
S1 P1 2.1809(4)
S1 O1 1.4524(10)
S1 O2 1.4518(11)
S1 O3 1.4540(10)
P1 N1 1.5799(11)
P1 C12 1.8302(13)
P1 C15 1.8175(13)
N1 C1 1.3301(15)
N2 C1 1.3599(15)
N2 C2 1.4036(16)
N2 C6 1.4743(16)
N3 C1 1.3608(15)
N3 C3 1.4021(16)
N3 C9 1.4713(17)
C2 C3 1.3545(19)
C2 C4 1.4884(18)
C3 C5 1.4926(18)
C6 C7 1.5247(19)
C6 C8 1.5207(19)
C9 C10 1.526(2)
C9 C11 1.524(2)
C12 C13 1.532(2)
C12 C14 1.534(2)
C15 C16 1.5271(19)
C15 C17 1.535(2)
